data_7209574
loop_
_publ_author_name
'Anthony, Savarimuthu Philip'
'Varughese, Sunil'

_publ_section_title
;
 Diaminotriazine substituted diphenyl ether: reversible structural
 transformation and solvent dependent solid state fluorescence
;
_journal_issue 20
_journal_name_full CrystEngComm
_journal_page_first 4117
_journal_paper_doi 10.1039/c3ce00014a
_journal_volume 15
_journal_year 2013
_chemical_formula_moiety 'C18 H16 N10 O, C2 H6 O S, O'
_chemical_formula_sum 'C20 H22 N10 O3 S'
_chemical_formula_weight 482.54
_chemical_name_systematic
;
?
;
_space_group_IT_number 2
_symmetry_cell_setting triclinic
_symmetry_space_group_name_Hall '-P 1'
_symmetry_space_group_name_H-M 'P -1'
_atom_sites_solution_hydrogens geom
_atom_sites_solution_primary direct
_atom_sites_solution_secondary difmap
_audit_creation_method SHELXL-97
_cell_angle_alpha 91.4650(10)
_cell_angle_beta 97.580(3)
_cell_angle_gamma 105.924(3)
_cell_formula_units_Z 2
_cell_length_a 8.3660(10)
_cell_length_b 9.9820(10)
_cell_length_c 14.679(2)
_cell_measurement_reflns_used 4347
_cell_measurement_temperature 150(2)
_cell_measurement_theta_max 47.34
_cell_measurement_theta_min 2.38
_cell_volume 1166.0(2)
_computing_cell_refinement SAINTPLUS
_computing_data_collection SMART
_computing_data_reduction SAINTPLUS
_computing_structure_refinement 'SHELXTL (Sheldrick, 1997)'
_computing_structure_solution 'SHELXTL (Sheldrick, 1990)'
_diffrn_ambient_temperature 150(2)
_diffrn_measured_fraction_theta_full 0.973
_diffrn_measured_fraction_theta_max 0.973
_diffrn_measurement_device_type 'Bruker Apex CCD Area Detector'
_diffrn_measurement_method 'phi and omega scan'
_diffrn_radiation_monochromator graphite
_diffrn_radiation_source 'fine-focus sealed tube'
_diffrn_radiation_type MoK\a
_diffrn_radiation_wavelength 0.71073
_diffrn_reflns_av_R_equivalents 0.0641
_diffrn_reflns_av_sigmaI/netI 0.0723
_diffrn_reflns_limit_h_max 9
_diffrn_reflns_limit_h_min -9
_diffrn_reflns_limit_k_max 11
_diffrn_reflns_limit_k_min -11
_diffrn_reflns_limit_l_max 17
_diffrn_reflns_limit_l_min -17
_diffrn_reflns_number 11398
_diffrn_reflns_theta_full 25.15
_diffrn_reflns_theta_max 25.15
_diffrn_reflns_theta_min 2.47
_exptl_absorpt_coefficient_mu 0.183
_exptl_absorpt_correction_T_max 0.9837
_exptl_absorpt_correction_T_min 0.9660
_exptl_absorpt_correction_type multi-scan
_exptl_absorpt_process_details 'SADABS; Sheldrick, 1997'
_exptl_crystal_colour Colorless
_exptl_crystal_density_diffrn 1.374
_exptl_crystal_density_method 'not measured'
_exptl_crystal_description Blocks
_exptl_crystal_F_000 504
_exptl_crystal_size_max 0.19
_exptl_crystal_size_mid 0.12
_exptl_crystal_size_min 0.09
_refine_diff_density_max 0.978
_refine_diff_density_min -0.526
_refine_diff_density_rms 0.104
_refine_ls_extinction_method none
_refine_ls_goodness_of_fit_ref 1.010
_refine_ls_hydrogen_treatment constr
_refine_ls_matrix_type full
_refine_ls_number_parameters 307
_refine_ls_number_reflns 4057
_refine_ls_number_restraints 0
_refine_ls_restrained_S_all 1.010
_refine_ls_R_factor_all 0.1038
_refine_ls_R_factor_gt 0.0862
_refine_ls_shift/su_max 0.000
_refine_ls_shift/su_mean 0.000
_refine_ls_structure_factor_coef Fsqd
_refine_ls_weighting_details 'calc w=1/[\s^2^(Fo^2^)+(0.1664P)^2^+0.9799P] where P=(Fo^2^+2Fc^2^)/3'
_refine_ls_weighting_scheme calc
_refine_ls_wR_factor_gt 0.2387
_refine_ls_wR_factor_ref 0.2577
_reflns_number_gt 3033
_reflns_number_total 4057
_reflns_threshold_expression >2sigma(I)
_cod_data_source_file c3ce00014a.txt
_cod_data_source_block datam_2
_cod_depositor_comments
;
The following automatic conversions were performed:

'_symmetry_cell_setting' value 'Triclinic' changed to 'triclinic'
according to /home/saulius/struct/CIF-dictionaries/cif_core.dic
dictionary named 'cif_core.dic' version 2.4.2 from
2011-04-26.

'_exptl_absorpt_correction_type' value 'Multi-scan'
changed to 'multi-scan' according to
/home/saulius/struct/CIF-dictionaries/cif_core.dic dictionary named
'cif_core.dic' version 2.4.2 from 2011-04-26.

Automatic conversion script
Id: cif_fix_values 1891 2012-01-12 08:04:46Z andrius 
;
_cod_original_sg_symbol_H-M P-1
_cod_database_code 7209574

loop_
_symmetry_equiv_pos_as_xyz
'x, y, z'
'-x, -y, -z'

loop_
_atom_site_label
_atom_site_type_symbol
_atom_site_fract_x
_atom_site_fract_y
_atom_site_fract_z
_atom_site_U_iso_or_equiv
_atom_site_adp_type
_atom_site_occupancy
_atom_site_symmetry_multiplicity
_atom_site_calc_flag
_atom_site_refinement_flags
S90 S 0.42424(13) 0.43038(12) 0.62296(8) 0.0482(4) Uani 1 1 d .
O90 O 0.2971(8) 0.3473(7) 0.7073(4) 0.130(2) Uani 1 1 d .
C91 C 0.3570(6) 0.5851(5) 0.6138(4) 0.0588(13) Uani 1 1 d .
H91A H 0.4012 0.6453 0.6704 0.088 Uiso 0.50 1 calc PR
H91B H 0.2340 0.5599 0.6048 0.088 Uiso 0.50 1 calc PR
H91C H 0.3989 0.6348 0.5613 0.088 Uiso 0.50 1 calc PR
H91D H 0.2882 0.5814 0.5539 0.088 Uiso 0.50 1 calc PR
H91E H 0.4554 0.6668 0.6195 0.088 Uiso 0.50 1 calc PR
H91F H 0.2905 0.5919 0.6630 0.088 Uiso 0.50 1 calc PR
C92 C 0.3520(4) 0.3441(3) 0.5346(2) 0.0278(8) Uani 1 1 d .
H92A H 0.3857 0.2575 0.5361 0.042 Uiso 0.50 1 calc PR
H92B H 0.3937 0.3967 0.4830 0.042 Uiso 0.50 1 calc PR
H92C H 0.2291 0.3216 0.5267 0.042 Uiso 0.50 1 calc PR
H92D H 0.2867 0.3930 0.4944 0.042 Uiso 0.50 1 calc PR
H92E H 0.2787 0.2539 0.5476 0.042 Uiso 0.50 1 calc PR
H92F H 0.4433 0.3289 0.5038 0.042 Uiso 0.50 1 calc PR
O100 O 0.0326(4) 0.3264(3) 0.4450(2) 0.0544(8) Uani 1 1 d .
O1 O 0.5586(3) 0.2164(3) 0.86074(18) 0.0355(6) Uani 1 1 d .
N8 N 0.6177(4) -0.0133(3) 0.6209(2) 0.0382(8) Uani 1 1 d .
N9 N 0.7580(5) -0.0431(4) 0.5001(3) 0.0537(10) Uani 1 1 d .
H9B H 0.8275 -0.0098 0.4607 0.064 Uiso 1 1 calc R
H9A H 0.7120 -0.1336 0.5000 0.064 Uiso 1 1 calc R
N10 N 0.7957(4) 0.1812(4) 0.5576(2) 0.0400(8) Uani 1 1 d .
N11 N 0.8385(4) 0.4011(4) 0.6277(2) 0.0451(9) Uani 1 1 d .
H11A H 0.9126 0.4352 0.5909 0.054 Uiso 1 1 calc R
H11B H 0.8166 0.4569 0.6687 0.054 Uiso 1 1 calc R
N12 N 0.6483(4) 0.2183(3) 0.6813(2) 0.0343(7) Uani 1 1 d .
N20 N 0.8145(4) 0.5819(3) 0.7917(2) 0.0333(7) Uani 1 1 d .
N21 N 0.7914(5) 0.7684(4) 0.7065(2) 0.0494(9) Uani 1 1 d .
H21B H 0.7476 0.8376 0.6938 0.059 Uiso 1 1 calc R
H21A H 0.8652 0.7514 0.6736 0.059 Uiso 1 1 calc R
N22 N 0.6321(4) 0.7200(4) 0.8239(2) 0.0398(8) Uani 1 1 d .
N23 N 0.4700(5) 0.6558(4) 0.9387(2) 0.0519(10) Uani 1 1 d .
H23A H 0.4301 0.7277 0.9280 0.062 Uiso 1 1 calc R
H23B H 0.4353 0.6001 0.9819 0.062 Uiso 1 1 calc R
N24 N 0.6393(4) 0.5179(3) 0.9083(2) 0.0341(7) Uani 1 1 d .
C1 C 0.4576(4) 0.0845(4) 0.8286(3) 0.0337(8) Uani 1 1 d .
C2 C 0.3415(5) 0.0179(5) 0.8843(3) 0.0403(10) Uani 1 1 d .
H2 H 0.3418 0.0608 0.9428 0.048 Uiso 1 1 calc R
C3 C 0.2255(5) -0.1096(5) 0.8563(3) 0.0447(10) Uani 1 1 d .
H3 H 0.1480 -0.1535 0.8957 0.054 Uiso 1 1 calc R
C4 C 0.2229(5) -0.1728(4) 0.7707(3) 0.0446(10) Uani 1 1 d .
H4 H 0.1424 -0.2592 0.7501 0.054 Uiso 1 1 calc R
C5 C 0.3406(5) -0.1073(4) 0.7154(3) 0.0390(9) Uani 1 1 d .
H5 H 0.3395 -0.1510 0.6570 0.047 Uiso 1 1 calc R
C6 C 0.4605(4) 0.0205(4) 0.7426(2) 0.0322(8) Uani 1 1 d .
C7 C 0.5833(5) 0.0808(4) 0.6778(3) 0.0343(9) Uani 1 1 d .
C9 C 0.7218(5) 0.0454(4) 0.5611(3) 0.0360(9) Uani 1 1 d .
C11 C 0.7595(5) 0.2648(4) 0.6214(2) 0.0341(9) Uani 1 1 d .
C13 C 0.7328(4) 0.2422(4) 0.8759(2) 0.0311(8) Uani 1 1 d .
C14 C 0.8289(4) 0.3823(4) 0.8766(2) 0.0327(9) Uani 1 1 d .
C15 C 1.0043(5) 0.4095(5) 0.8925(3) 0.0417(10) Uani 1 1 d .
H14A H 1.0729 0.5028 0.8931 0.050 Uiso 1 1 calc R
C16 C 1.0793(5) 0.3025(5) 0.9073(3) 0.0477(11) Uani 1 1 d .
H5A H 1.1982 0.3227 0.9180 0.057 Uiso 1 1 calc R
C17 C 0.9806(6) 0.1672(5) 0.9063(3) 0.0521(12) Uani 1 1 d .
H2A H 1.0324 0.0943 0.9169 0.063 Uiso 1 1 calc R
C18 C 0.8052(5) 0.1350(5) 0.8901(3) 0.0426(10) Uani 1 1 d .
H10A H 0.7376 0.0412 0.8889 0.051 Uiso 1 1 calc R
C19 C 0.7553(4) 0.5003(4) 0.8578(2) 0.0303(8) Uani 1 1 d .
C21 C 0.7457(5) 0.6885(4) 0.7762(3) 0.0356(9) Uani 1 1 d .
C23 C 0.5846(5) 0.6310(4) 0.8886(2) 0.0338(9) Uani 1 1 d .

loop_
_atom_site_aniso_label
_atom_site_aniso_U_11
_atom_site_aniso_U_22
_atom_site_aniso_U_33
_atom_site_aniso_U_23
_atom_site_aniso_U_13
_atom_site_aniso_U_12
S90 0.0398(6) 0.0555(7) 0.0522(7) -0.0058(5) -0.0012(5) 0.0226(5)
O90 0.137(5) 0.161(5) 0.104(4) 0.034(4) 0.028(4) 0.052(4)
C91 0.059(3) 0.064(3) 0.058(3) -0.009(2) 0.000(2) 0.029(2)
C92 0.0316(18) 0.0218(17) 0.0327(18) -0.0069(14) 0.0076(14) 0.0111(14)
O100 0.0503(18) 0.069(2) 0.0476(17) 0.0161(15) 0.0182(14) 0.0166(16)
O1 0.0314(13) 0.0403(15) 0.0396(14) 0.0019(12) 0.0107(11) 0.0156(12)
N8 0.0452(19) 0.0403(19) 0.0347(17) 0.0020(14) 0.0154(14) 0.0168(15)
N9 0.073(3) 0.049(2) 0.048(2) 0.0003(17) 0.0319(19) 0.0205(19)
N10 0.0466(19) 0.047(2) 0.0318(17) 0.0028(14) 0.0168(14) 0.0161(16)
N11 0.050(2) 0.045(2) 0.0427(19) 0.0031(16) 0.0227(16) 0.0110(17)
N12 0.0356(16) 0.0390(19) 0.0319(16) 0.0033(14) 0.0122(13) 0.0128(14)
N20 0.0321(16) 0.0413(18) 0.0307(16) 0.0036(13) 0.0089(12) 0.0150(14)
N21 0.058(2) 0.056(2) 0.049(2) 0.0211(18) 0.0250(17) 0.0293(19)
N22 0.0456(19) 0.049(2) 0.0332(17) 0.0057(15) 0.0122(14) 0.0237(16)
N23 0.067(2) 0.066(2) 0.046(2) 0.0213(18) 0.0326(18) 0.044(2)
N24 0.0345(16) 0.0471(19) 0.0253(15) 0.0017(14) 0.0080(12) 0.0174(15)
C1 0.0307(18) 0.039(2) 0.038(2) 0.0065(16) 0.0092(15) 0.0177(16)
C2 0.037(2) 0.056(3) 0.035(2) 0.0056(18) 0.0166(16) 0.0199(19)
C3 0.038(2) 0.057(3) 0.044(2) 0.011(2) 0.0184(18) 0.013(2)
C4 0.034(2) 0.042(2) 0.060(3) 0.007(2) 0.0141(19) 0.0110(18)
C5 0.039(2) 0.042(2) 0.040(2) 0.0031(17) 0.0108(17) 0.0147(18)
C6 0.0322(18) 0.038(2) 0.0334(19) 0.0074(16) 0.0095(15) 0.0192(16)
C7 0.0324(19) 0.043(2) 0.0315(19) 0.0058(16) 0.0055(15) 0.0170(17)
C9 0.042(2) 0.042(2) 0.0295(19) 0.0063(16) 0.0111(16) 0.0180(18)
C11 0.037(2) 0.042(2) 0.0281(18) 0.0085(16) 0.0081(15) 0.0162(17)
C13 0.0290(18) 0.048(2) 0.0220(17) 0.0048(15) 0.0066(13) 0.0193(17)
C14 0.0328(19) 0.049(2) 0.0208(16) -0.0001(15) 0.0053(14) 0.0180(17)
C15 0.031(2) 0.056(3) 0.039(2) 0.0011(19) 0.0034(16) 0.0145(19)
C16 0.031(2) 0.071(3) 0.046(2) 0.003(2) -0.0010(17) 0.024(2)
C17 0.051(3) 0.073(3) 0.047(2) 0.009(2) 0.004(2) 0.043(3)
C18 0.043(2) 0.054(3) 0.038(2) 0.0076(18) 0.0085(17) 0.023(2)
C19 0.0286(17) 0.040(2) 0.0221(16) -0.0043(15) 0.0043(14) 0.0097(16)
C21 0.0316(19) 0.044(2) 0.0321(19) 0.0035(16) 0.0086(15) 0.0107(17)
C23 0.0366(19) 0.043(2) 0.0261(18) 0.0017(16) 0.0049(15) 0.0189(17)

loop_
_atom_type_symbol
_atom_type_description
_atom_type_scat_dispersion_real
_atom_type_scat_dispersion_imag
_atom_type_scat_source
C C 0.0033 0.0016 'International Tables Vol C Tables 4.2.6.8 and 6.1.1.4'
H H 0.0000 0.0000 'International Tables Vol C Tables 4.2.6.8 and 6.1.1.4'
N N 0.0061 0.0033 'International Tables Vol C Tables 4.2.6.8 and 6.1.1.4'
O O 0.0106 0.0060 'International Tables Vol C Tables 4.2.6.8 and 6.1.1.4'
S S 0.1246 0.1234 'International Tables Vol C Tables 4.2.6.8 and 6.1.1.4'

loop_
_geom_angle_atom_site_label_1
_geom_angle_atom_site_label_2
_geom_angle_atom_site_label_3
_geom_angle
C92 S90 C91 106.3(2)
C92 S90 O90 105.5(3)
C91 S90 O90 99.0(3)
C1 O1 C13 119.9(3)
C9 N8 C7 113.6(3)
C9 N10 C11 114.8(3)
C7 N12 C11 115.1(3)
C19 N20 C21 114.7(3)
C23 N22 C21 113.8(3)
C19 N24 C23 114.0(3)
O1 C1 C2 116.4(3)
O1 C1 C6 123.9(3)
C2 C1 C6 119.7(4)
C3 C2 C1 121.6(4)
C2 C3 C4 119.8(4)
C3 C4 C5 118.8(4)
C4 C5 C6 122.5(4)
C5 C6 C1 117.7(3)
C5 C6 C7 118.0(3)
C1 C6 C7 124.3(3)
N12 C7 N8 125.9(3)
N12 C7 C6 118.5(3)
N8 C7 C6 115.6(3)
N10 C9 N8 126.3(3)
N10 C9 N9 117.0(3)
N8 C9 N9 116.7(4)
N11 C11 N10 118.8(3)
N11 C11 N12 117.1(3)
N10 C11 N12 124.1(3)
C18 C13 O1 120.9(4)
C18 C13 C14 122.3(3)
O1 C13 C14 116.8(3)
C15 C14 C13 117.2(3)
C15 C14 C19 119.0(4)
C13 C14 C19 123.8(3)
C16 C15 C14 121.2(4)
C17 C16 C15 119.7(4)
C16 C17 C18 121.1(4)
C13 C18 C17 118.5(4)
N24 C19 N20 125.7(3)
N24 C19 C14 118.4(3)
N20 C19 C14 115.9(3)
N21 C21 N22 117.0(4)
N21 C21 N20 117.6(3)
N22 C21 N20 125.4(3)
N22 C23 N23 116.9(3)
N22 C23 N24 126.3(3)
N23 C23 N24 116.7(3)

loop_
_geom_bond_atom_site_label_1
_geom_bond_atom_site_label_2
_geom_bond_distance
S90 C92 1.497(3)
S90 C91 1.785(5)
S90 O90 1.808(6)
O1 C1 1.387(5)
O1 C13 1.395(4)
N8 C9 1.349(5)
N8 C7 1.355(5)
N9 C9 1.361(5)
N10 C9 1.331(5)
N10 C11 1.357(5)
N11 C11 1.334(5)
N12 C7 1.328(5)
N12 C11 1.361(5)
N20 C19 1.341(5)
N20 C21 1.353(5)
N21 C21 1.343(5)
N22 C23 1.341(5)
N22 C21 1.350(5)
N23 C23 1.352(5)
N24 C19 1.340(5)
N24 C23 1.354(5)
C1 C2 1.391(5)
C1 C6 1.407(5)
C2 C3 1.385(6)
C3 C4 1.387(6)
C4 C5 1.393(6)
C5 C6 1.399(5)
C6 C7 1.506(5)
C13 C18 1.374(6)
C13 C14 1.408(6)
C14 C15 1.403(5)
C14 C19 1.487(5)
C15 C16 1.387(6)
C16 C17 1.375(7)
C17 C18 1.400(6)
